data_7232862
loop_
_publ_author_name
'Song, Xianheng'
'Luo, Xiang'
'Sheng, Jianfei'
'Li, Jianheng'
'Zhu, Zefeng'
'Du, Zhibo'
'Miao, Hui'
'Yan, Meng'
'Li, Mingkang'
'Zou, Yong'

_publ_section_title
;
 Copper-catalyzed intramolecular cross dehydrogenative coupling approach
 to coumestans from 2&#x2032;-hydroxyl-3-arylcoumarins
;
_journal_issue 30
_journal_name_full 'RSC Advances'
_journal_page_first 17391
_journal_paper_doi 10.1039/C9RA01909J
_journal_volume 9
_journal_year 2019
_chemical_formula_moiety 'C18 H14 O6'
_chemical_formula_sum 'C18 H14 O6'
_chemical_formula_weight 326.31
_space_group_crystal_system triclinic
_space_group_IT_number 2
_space_group_name_Hall '-P 1'
_space_group_name_H-M_alt 'P -1'
_symmetry_Int_Tables_number 2
_symmetry_space_group_name_Hall '-P 1'
_symmetry_space_group_name_H-M 'P -1'
_atom_sites_solution_primary direct
_audit_creation_date 2017-05-15
_audit_creation_method
;
Olex2 1.2
(compiled 2017.03.28 svn.r3405 for OlexSys, GUI svn.r5335)
;
_audit_update_record
;
2017-05-25 deposited with the CCDC.    2019-05-28 downloaded from the CCDC.
;
_cell_angle_alpha 78.547(5)
_cell_angle_beta 77.009(5)
_cell_angle_gamma 73.528(6)
_cell_formula_units_Z 4
_cell_length_a 9.1056(6)
_cell_length_b 11.7060(8)
_cell_length_c 14.8314(8)
_cell_measurement_reflns_used 4930
_cell_measurement_temperature 100
_cell_measurement_theta_max 71.9820
_cell_measurement_theta_min 4.0240
_cell_volume 1461.74(17)
_computing_cell_refinement 'CrysAlisPro 1.171.38.41 (Rigaku OD, 2015)'
_computing_data_collection 'CrysAlisPro 1.171.38.41 (Rigaku OD, 2015)'
_computing_data_reduction 'CrysAlisPro 1.171.38.41 (Rigaku OD, 2015)'
_computing_molecular_graphics 'Olex2 (Dolomanov et al., 2009)'
_computing_publication_material 'Olex2 (Dolomanov et al., 2009)'
_computing_structure_refinement 'olex2.refine (Bourhis et al., 2015)'
_computing_structure_solution 'XS (Sheldrick, 2008)'
_diffrn_ambient_temperature 100
_diffrn_detector 'CCD plate'
_diffrn_detector_area_resol_mean 8.2417
_diffrn_detector_type Onyx
_diffrn_measured_fraction_theta_full 0.9971
_diffrn_measured_fraction_theta_max 0.9971
_diffrn_measurement_details
;
List of Runs (angles in degrees, time in seconds):

  # Type    Start    End  Width  t~exp~   \w     \q     \k     \f   Frames
#--------------------------------------------------------------------------
  1  \w     33.00 104.00   1.00    3.00    --   44.40  57.00  30.00   71
  2  \w     96.00 174.00   1.00   10.00    --  100.00 125.00  30.00   78
  3  \w     75.00 114.00   1.00    3.00    --   44.40 125.00-180.00   39
  4  \w     74.00 173.00   1.00   10.00    --  100.00 125.00-120.00   99
  5  \w     86.00 118.00   1.00   10.00    --  100.00 -45.00-120.00   32
  6  \w     48.00 114.00   1.00   10.00    --  100.00 -30.00 -30.00   66
  7  \w     63.00 121.00   1.00   10.00    --  100.00-125.00 120.00   58
  8  \w     91.00 123.00   1.00   10.00    --  100.00 -61.00 120.00   32
  9  \w     31.00  56.00   1.00   10.00    --  100.00-125.00  30.00   25
 10  \w     27.00 120.00   1.00   10.00    --  100.00-125.00   0.00   93
 11  \w     43.00 101.00   1.00   10.00    --  100.00 -94.00-180.00   58
 12  \w     17.00  77.00   1.00   10.00    --  100.00 -94.00  30.00   60
 13  \w     22.00 139.00   1.00   10.00    --  100.00 -15.00  90.00  117
 14  \w    -66.00  25.00   1.00    3.00    --  -44.40  57.00 -30.00   91
 15  \w    -69.00  19.00   1.00    3.00    --  -44.40  57.00-150.00   88
 16  \w    -89.00 -40.00   1.00   10.00    --  -90.00  61.00-150.00   49
 17  \w   -129.00 -86.00   1.00   10.00    --  -90.00  15.00 -90.00   43
 18  \w   -125.00 -88.00   1.00    3.00    --  -44.40 -99.00 120.00   37
;
_diffrn_measurement_device 'four-circle diffractometer'
_diffrn_measurement_device_type 'Xcalibur, Onyx, Nova'
_diffrn_measurement_method '\w scans'
_diffrn_orient_matrix_type 'CrysAlisPro convention (1999,Acta A55,543-557)'
_diffrn_orient_matrix_UB_11 -0.0981891000
_diffrn_orient_matrix_UB_12 0.1312628000
_diffrn_orient_matrix_UB_13 -0.0106332000
_diffrn_orient_matrix_UB_21 -0.1466552000
_diffrn_orient_matrix_UB_22 -0.0422310000
_diffrn_orient_matrix_UB_23 0.0511684000
_diffrn_orient_matrix_UB_31 0.0318110000
_diffrn_orient_matrix_UB_32 0.0148720000
_diffrn_orient_matrix_UB_33 0.0942009000
_diffrn_radiation_monochromator mirror
_diffrn_radiation_probe x-ray
_diffrn_radiation_type 'Cu K\a'
_diffrn_radiation_wavelength 1.54184
_diffrn_reflns_av_R_equivalents 0.0611
_diffrn_reflns_av_unetI/netI 0.0586
_diffrn_reflns_limit_h_max 11
_diffrn_reflns_limit_h_min -10
_diffrn_reflns_limit_k_max 14
_diffrn_reflns_limit_k_min -13
_diffrn_reflns_limit_l_max 18
_diffrn_reflns_limit_l_min -11
_diffrn_reflns_number 11521
_diffrn_reflns_theta_full 67.0771
_diffrn_reflns_theta_max 67.08
_diffrn_reflns_theta_min 3.09
_diffrn_source 'micro-focus sealed X-ray tube'
_diffrn_source_type 'Nova (Cu) X-ray Source'
_exptl_absorpt_coefficient_mu 0.944
_exptl_absorpt_correction_T_max 1.00000
_exptl_absorpt_correction_T_min 0.47032
_exptl_absorpt_correction_type multi-scan
_exptl_absorpt_process_details
;
CrysAlisPro 1.171.38.41 (Rigaku Oxford Diffraction, 2015)
Empirical absorption correction using spherical harmonics,
 implemented in SCALE3 ABSPACK scaling algorithm.
;
_exptl_crystal_colour colourless
_exptl_crystal_colour_primary colourless
_exptl_crystal_density_diffrn 1.4826
_exptl_crystal_description block
_exptl_crystal_F_000 682.5671
_exptl_crystal_size_max 0.4
_exptl_crystal_size_mid 0.2
_exptl_crystal_size_min 0.2
_refine_diff_density_max 0.4364
_refine_diff_density_min -0.4025
_refine_diff_density_rms 0.0936
_refine_ls_d_res_high 0.8370
_refine_ls_d_res_low 14.3006
_refine_ls_goodness_of_fit_ref 1.0177
_refine_ls_hydrogen_treatment constr
_refine_ls_matrix_type full
_refine_ls_number_constraints 44
_refine_ls_number_parameters 439
_refine_ls_number_reflns 5184
_refine_ls_number_restraints 0
_refine_ls_restrained_S_all 1.0177
_refine_ls_R_factor_all 0.0764
_refine_ls_R_factor_gt 0.0641
_refine_ls_shift/su_max 0.0009
_refine_ls_shift/su_mean 0.0000
_refine_ls_structure_factor_coef Fsqd
_refine_ls_weighting_details 'w=1/[\s^2^(Fo^2^)+(0.1489P)^2^+0.4372P] where P=(Fo^2^+2Fc^2^)/3'
_refine_ls_weighting_scheme calc
_refine_ls_wR_factor_gt 0.1851
_refine_ls_wR_factor_ref 0.2124
_reflns_Friedel_coverage 0.0
_reflns_limit_h_max 10
_reflns_limit_h_min -10
_reflns_limit_k_max 13
_reflns_limit_k_min -13
_reflns_limit_l_max 17
_reflns_limit_l_min 0
_reflns_number_gt 4161
_reflns_number_total 5184
_reflns_threshold_expression I>=2u(I)
_cod_data_source_file c9ra01909j4.cif
_cod_data_source_block sjf_170512_2
_cod_database_code 7232862
_reflns_odcompleteness_completeness 99.71
_reflns_odcompleteness_iscentric 1
_reflns_odcompleteness_theta 66.97
_olex2_refinement_description
;
1. Fixed Uiso
 At 1.2 times of:
  All C(H) groups
 At 1.5 times of:
  All C(H,H,H) groups
2.a Aromatic/amide H refined with riding coordinates:
 C34(H34), C40(H40), C38(H38), C46(H46), C41(H41), C37(H37), C26(H26),
 C0aa(H0aa), C42(H42), C35(H35)
2.b Idealised Me refined as rotating group:
 C32(H32a,H32b,H32c), C36(H36a,H36b,H36c), C43(H43a,H43b,H43c), C44(H44a,H44b,
 H44c), C45(H45a,H45b,H45c), C47(H47a,H47b,H47c)
;
_olex2_submission_special_instructions 'No special instructions were received'
_oxdiff_exptl_absorpt_empirical_details
;
Empirical correction (ABSPACK) includes:
- Absorption correction using spherical harmonics
- Frame scaling
;
_oxdiff_exptl_absorpt_empirical_full_max 2.521
_oxdiff_exptl_absorpt_empirical_full_min 0.329

loop_
_space_group_symop_id
_space_group_symop_operation_xyz
1 x,y,z
2 -x,-y,-z

loop_
_atom_site_label
_atom_site_type_symbol
_atom_site_fract_x
_atom_site_fract_y
_atom_site_fract_z
_atom_site_U_iso_or_equiv
_atom_site_adp_type
_atom_site_occupancy
_atom_site_refinement_flags_posn
O1 O 0.3026(2) 0.89373(15) 0.38384(12) 0.0280(4) Uani 1.000000 .
O2 O 0.7256(2) 0.65625(16) 0.90117(12) 0.0267(4) Uani 1.000000 .
O3 O 0.0845(2) 1.15622(16) 0.54811(13) 0.0308(4) Uani 1.000000 .
O4 O 0.7391(2) 0.56007(16) 0.44673(12) 0.0286(4) Uani 1.000000 .
O5 O 0.8430(2) 0.33297(16) 1.06639(13) 0.0295(4) Uani 1.000000 .
O6 O 0.5207(2) 0.67557(16) 0.33130(12) 0.0292(4) Uani 1.000000 .
O7 O 0.7273(2) 0.63801(16) 0.60627(13) 0.0313(4) Uani 1.000000 .
O8 O 0.1767(2) 0.83593(17) 1.12960(13) 0.0328(5) Uani 1.000000 .
O9 O 0.2486(2) 0.96656(17) 0.96779(13) 0.0334(5) Uani 1.000000 .
O10 O 0.6302(2) 0.38868(17) 1.17072(13) 0.0340(5) Uani 1.000000 .
O11 O 0.5305(2) 0.88770(17) 0.84311(13) 0.0325(5) Uani 1.000000 .
O12 O 0.2468(2) 1.06976(17) 0.64822(13) 0.0352(5) Uani 1.000000 .
C13 C 0.7741(3) 0.5464(2) 0.95211(17) 0.0278(6) Uani 1.000000 .
C14 C 0.2241(3) 0.9866(2) 0.43346(18) 0.0268(6) Uani 1.000000 .
C15 C 0.6268(3) 0.6622(2) 0.46979(17) 0.0260(6) Uani 1.000000 .
C16 C 0.3130(3) 0.7856(2) 1.07470(18) 0.0284(6) Uani 1.000000 .
C17 C 0.9440(3) 0.3535(2) 0.98418(18) 0.0283(6) Uani 1.000000 .
C18 C 0.6737(3) 0.5269(2) 1.03216(17) 0.0259(6) Uani 1.000000 .
C19 C 0.4078(3) 0.8707(2) 0.51594(17) 0.0265(5) Uani 1.000000 .
C20 C 0.5452(3) 0.6338(2) 1.03548(18) 0.0270(6) Uani 1.000000 .
C21 C 0.0334(3) 1.1667(2) 0.46530(19) 0.0287(6) Uani 1.000000 .
C22 C 0.2107(3) 1.0660(2) 0.57618(19) 0.0285(6) Uani 1.000000 .
C23 C 0.2803(3) 0.9776(2) 0.51305(18) 0.0271(6) Uani 1.000000 .
C24 C 0.1000(3) 1.0812(2) 0.40327(19) 0.0285(6) Uani 1.000000 .
C25 C 0.5214(3) 0.7191(2) 0.41048(17) 0.0259(5) Uani 1.000000 .
C26 C 1.0287(3) 0.4797(3) 0.84191(19) 0.0305(6) Uani 1.000000 .
C27 C 0.9177(3) 0.4622(2) 0.92292(18) 0.0278(6) Uani 1.000000 .
C28 C 0.4894(3) 0.8210(2) 0.92680(18) 0.0282(6) Uani 1.000000 .
C29 C 0.5830(3) 0.7079(2) 0.95360(18) 0.0276(6) Uani 1.000000 .
C30 C 0.6202(3) 0.7068(2) 0.55353(18) 0.0267(6) Uani 1.000000 .
C31 C 0.7050(3) 0.4160(2) 1.09629(18) 0.0269(6) Uani 1.000000 .
C32 C 0.1367(3) 0.7711(3) 1.21942(19) 0.0348(6) Uani 1.000000 .
C33 C 0.4138(3) 0.8237(2) 0.43552(18) 0.0258(5) Uani 1.000000 .
C34 C 0.5099(3) 0.8110(2) 0.57763(18) 0.0269(6) Uani 1.000000 .
C35 C 1.0781(3) 0.2626(2) 0.9645(2) 0.0338(6) Uani 1.000000 .
C36 C 0.1749(4) 0.9733(3) 0.8894(2) 0.0379(7) Uani 1.000000 .
C37 C 0.4083(3) 0.6729(2) 1.09871(18) 0.0279(6) Uani 1.000000 .
C38 C -0.0777(3) 1.1947(3) 0.3004(2) 0.0354(6) Uani 1.000000 .
C39 C 0.3500(3) 0.8575(2) 0.98862(18) 0.0280(6) Uani 1.000000 .
C40 C 0.0422(3) 1.0968(2) 0.32068(19) 0.0310(6) Uani 1.000000 .
C41 C -0.0883(3) 1.2643(2) 0.4455(2) 0.0327(6) Uani 1.000000 .
C42 C 1.1840(3) 0.2803(3) 0.8836(2) 0.0349(7) Uani 1.000000 .
C43 C 0.8890(3) 0.5831(2) 0.40928(19) 0.0317(6) Uani 1.000000 .
C44 C 0.7112(3) 0.6652(3) 0.69820(19) 0.0324(6) Uani 1.000000 .
C45 C 0.4691(3) 0.5657(2) 0.35122(19) 0.0325(6) Uani 1.000000 .
C46 C -0.1427(3) 1.2789(2) 0.3630(2) 0.0341(6) Uani 1.000000 .
C47 C 0.5728(4) 0.9934(3) 0.8529(2) 0.0410(7) Uani 1.000000 .
C0aa C 1.1610(3) 0.3888(3) 0.8229(2) 0.0340(6) Uani 1.000000 .
H34 H 0.5044(3) 0.8404(2) 0.63391(18) 0.0323(7) Uiso 1.000000 R
H40 H 0.0859(3) 1.0397(2) 0.27840(19) 0.0372(7) Uiso 1.000000 R
H38 H -0.1163(3) 1.2052(3) 0.2441(2) 0.0425(8) Uiso 1.000000 R
H46 H -0.2249(3) 1.3466(2) 0.3486(2) 0.0409(8) Uiso 1.000000 R
H41 H -0.1341(3) 1.3208(2) 0.4882(2) 0.0393(7) Uiso 1.000000 R
H37 H 0.3818(3) 0.6239(2) 1.15604(18) 0.0334(7) Uiso 1.000000 R
H26 H 1.0126(3) 0.5536(3) 0.80060(19) 0.0366(7) Uiso 1.000000 R
H0aa H 1.2366(3) 0.4001(3) 0.7685(2) 0.0408(8) Uiso 1.000000 R
H42 H 1.2740(3) 0.2174(3) 0.8689(2) 0.0418(8) Uiso 1.000000 R
H35 H 1.0966(3) 0.1893(2) 1.0062(2) 0.0405(8) Uiso 1.000000 R
H32a H 0.129(3) 0.6915(8) 1.2126(2) 0.0521(9) Uiso 1.000000 GR
H32b H 0.2171(13) 0.7618(17) 1.2564(6) 0.0521(9) Uiso 1.000000 GR
H32c H 0.0363(13) 0.8154(10) 1.2512(6) 0.0521(9) Uiso 1.000000 GR
H36a H 0.2444(12) 0.993(2) 0.8309(2) 0.0568(10) Uiso 1.000000 GR
H36b H 0.153(2) 0.8957(7) 0.8903(9) 0.0568(10) Uiso 1.000000 GR
H36c H 0.0772(14) 1.0363(14) 0.8938(9) 0.0568(10) Uiso 1.000000 GR
H43a H 0.8807(6) 0.6476(13) 0.3559(9) 0.0475(9) Uiso 1.000000 GR
H43b H 0.9267(11) 0.6075(18) 0.4576(5) 0.0475(9) Uiso 1.000000 GR
H43c H 0.9621(7) 0.5098(6) 0.3887(14) 0.0475(9) Uiso 1.000000 GR
H44a H 0.731(2) 0.7443(9) 0.69405(19) 0.0486(9) Uiso 1.000000 GR
H44b H 0.6054(8) 0.6661(19) 0.7322(5) 0.0486(9) Uiso 1.000000 GR
H44c H 0.7863(17) 0.6038(11) 0.7315(5) 0.0486(9) Uiso 1.000000 GR
H45a H 0.491(2) 0.5300(10) 0.2937(4) 0.0487(9) Uiso 1.000000 GR
H45b H 0.5245(18) 0.5088(8) 0.3979(11) 0.0487(9) Uiso 1.000000 GR
H45c H 0.3569(6) 0.5838(4) 0.3756(14) 0.0487(9) Uiso 1.000000 GR
H47a H 0.590(3) 1.0421(11) 0.7914(3) 0.0615(11) Uiso 1.000000 GR
H47b H 0.4887(13) 1.0408(11) 0.8947(14) 0.0615(11) Uiso 1.000000 GR
H47c H 0.6684(16) 0.9694(3) 0.8792(16) 0.0615(11) Uiso 1.000000 GR

loop_
_atom_site_aniso_label
_atom_site_aniso_U_11
_atom_site_aniso_U_22
_atom_site_aniso_U_33
_atom_site_aniso_U_12
_atom_site_aniso_U_13
_atom_site_aniso_U_23
O1 0.0325(10) 0.0236(9) 0.0238(9) 0.0037(7) -0.0070(7) -0.0072(7)
O2 0.0277(10) 0.0248(9) 0.0233(9) 0.0015(7) -0.0049(7) -0.0046(7)
O3 0.0342(10) 0.0242(9) 0.0305(10) 0.0018(8) -0.0058(8) -0.0087(7)
O4 0.0279(10) 0.0241(9) 0.0306(10) 0.0014(7) -0.0053(8) -0.0083(7)
O5 0.0337(10) 0.0220(9) 0.0285(10) 0.0035(7) -0.0078(8) -0.0062(7)
O6 0.0374(10) 0.0262(9) 0.0230(9) -0.0012(8) -0.0071(8) -0.0089(7)
O7 0.0340(10) 0.0308(10) 0.0260(10) 0.0036(8) -0.0106(8) -0.0082(7)
O8 0.0301(10) 0.0309(10) 0.0306(10) 0.0054(8) -0.0047(8) -0.0081(8)
O9 0.0364(11) 0.0253(9) 0.0325(10) 0.0093(8) -0.0134(8) -0.0076(8)
O10 0.0412(11) 0.0288(10) 0.0266(10) -0.0015(8) -0.0051(9) -0.0035(8)
O11 0.0404(11) 0.0282(10) 0.0246(10) -0.0000(8) -0.0083(8) -0.0036(7)
O12 0.0433(12) 0.0310(10) 0.0293(11) 0.0007(9) -0.0103(9) -0.0101(8)
C13 0.0370(14) 0.0212(12) 0.0227(13) 0.0039(10) -0.0119(11) -0.0064(10)
C14 0.0281(13) 0.0229(12) 0.0256(13) -0.0016(10) -0.0010(10) -0.0061(10)
C15 0.0291(13) 0.0214(12) 0.0253(13) -0.0016(10) -0.0037(10) -0.0060(10)
C16 0.0281(13) 0.0294(13) 0.0261(13) 0.0011(11) -0.0072(10) -0.0101(10)
C17 0.0328(14) 0.0250(13) 0.0279(14) -0.0007(11) -0.0113(11) -0.0086(10)
C18 0.0326(14) 0.0211(12) 0.0228(13) 0.0011(10) -0.0103(11) -0.0061(10)
C19 0.0303(13) 0.0232(12) 0.0229(13) -0.0026(10) -0.0021(10) -0.0055(10)
C20 0.0339(14) 0.0230(12) 0.0233(13) 0.0001(10) -0.0106(11) -0.0059(10)
C21 0.0304(14) 0.0246(13) 0.0280(13) -0.0041(11) -0.0030(11) -0.0029(10)
C22 0.0333(14) 0.0217(12) 0.0277(14) -0.0022(11) -0.0046(11) -0.0046(10)
C23 0.0308(14) 0.0236(12) 0.0245(13) -0.0031(11) -0.0039(11) -0.0044(10)
C24 0.0304(14) 0.0240(13) 0.0278(14) -0.0029(11) -0.0027(11) -0.0045(10)
C25 0.0297(13) 0.0247(12) 0.0204(12) -0.0021(10) -0.0021(10) -0.0059(10)
C26 0.0334(14) 0.0318(14) 0.0265(13) -0.0009(11) -0.0095(11) -0.0105(11)
C27 0.0334(14) 0.0235(12) 0.0272(13) 0.0013(11) -0.0132(11) -0.0085(10)
C28 0.0355(14) 0.0261(13) 0.0217(13) 0.0010(11) -0.0111(11) -0.0062(10)
C29 0.0294(13) 0.0275(13) 0.0243(13) 0.0016(11) -0.0078(10) -0.0096(10)
C30 0.0298(13) 0.0247(12) 0.0254(13) -0.0045(10) -0.0074(10) -0.0036(10)
C31 0.0300(13) 0.0239(12) 0.0272(14) -0.0009(10) -0.0099(11) -0.0080(10)
C32 0.0330(15) 0.0359(15) 0.0296(15) 0.0003(12) -0.0018(12) -0.0088(11)
C33 0.0289(13) 0.0231(12) 0.0239(13) -0.0025(10) -0.0060(10) -0.0042(10)
C34 0.0302(13) 0.0270(12) 0.0233(13) -0.0048(11) -0.0041(10) -0.0073(10)
C35 0.0380(15) 0.0248(13) 0.0390(16) 0.0020(11) -0.0141(13) -0.0120(11)
C36 0.0386(16) 0.0313(14) 0.0421(17) 0.0059(12) -0.0207(13) -0.0076(12)
C37 0.0324(14) 0.0257(13) 0.0230(13) 0.0008(11) -0.0082(11) -0.0057(10)
C38 0.0389(16) 0.0311(14) 0.0323(15) -0.0023(12) -0.0102(12) -0.0009(11)
C39 0.0309(14) 0.0235(13) 0.0279(14) 0.0035(10) -0.0117(11) -0.0074(10)
C40 0.0311(14) 0.0296(13) 0.0289(14) -0.0037(11) -0.0029(11) -0.0053(11)
C41 0.0334(14) 0.0244(13) 0.0374(15) -0.0023(11) -0.0043(12) -0.0070(11)
C42 0.0336(15) 0.0312(14) 0.0390(16) 0.0049(11) -0.0104(12) -0.0178(12)
C43 0.0309(14) 0.0308(14) 0.0308(14) -0.0001(11) -0.0050(11) -0.0100(11)
C44 0.0360(15) 0.0361(14) 0.0237(13) -0.0014(12) -0.0079(11) -0.0091(11)
C45 0.0419(16) 0.0280(13) 0.0283(14) -0.0048(12) -0.0099(12) -0.0075(10)
C46 0.0310(14) 0.0252(13) 0.0404(16) -0.0008(11) -0.0068(12) -0.0004(11)
C47 0.0508(19) 0.0304(15) 0.0364(16) -0.0041(13) -0.0044(14) -0.0046(12)
C0aa 0.0327(15) 0.0382(15) 0.0332(15) -0.0032(12) -0.0091(12) -0.0148(12)

loop_
_atom_type_symbol
_atom_type_scat_dispersion_real
_atom_type_scat_dispersion_imag
_atom_type_scat_Cromer_Mann_a1
_atom_type_scat_Cromer_Mann_a2
_atom_type_scat_Cromer_Mann_a3
_atom_type_scat_Cromer_Mann_a4
_atom_type_scat_Cromer_Mann_b1
_atom_type_scat_Cromer_Mann_b2
_atom_type_scat_Cromer_Mann_b3
_atom_type_scat_Cromer_Mann_b4
_atom_type_scat_Cromer_Mann_c
_atom_type_scat_source
_atom_type_scat_dispersion_source
H 0.00000 0.00000 0.49300 0.32291 0.14019 0.04081 10.51090 26.12570 3.14236 57.79970 0.0030380000826 'International Tables Volume C Table 6.1.1.4 (pp. 500-502)' 'Henke, Gullikson and Davis, At. Data and Nucl. Data Tables, 1993, 54, 2'
C 0.01920 0.00962 2.31000 1.02000 1.58860 0.86500 20.84390 10.20750 0.56870 51.65120 0.215599998832 'International Tables Volume C Table 6.1.1.4 (pp. 500-502)' 'Henke, Gullikson and Davis, At. Data and Nucl. Data Tables, 1993, 54, 2'
O 0.05239 0.03377 3.04850 2.28680 1.54630 0.86700 13.27710 5.70110 0.32390 32.90890 0.250800013542 'International Tables Volume C Table 6.1.1.4 (pp. 500-502)' 'Henke, Gullikson and Davis, At. Data and Nucl. Data Tables, 1993, 54, 2'

loop_
_geom_angle_atom_site_label_1
_geom_angle_atom_site_label_2
_geom_angle_atom_site_label_3
_geom_angle
C33 O1 C14 104.77(19)
C29 O2 C13 104.2(2)
C22 O3 C21 124.3(2)
C43 O4 C15 112.63(19)
C31 O5 C17 124.0(2)
C45 O6 C25 113.00(19)
C44 O7 C30 117.3(2)
C32 O8 C16 117.3(2)
C39 O9 C36 113.92(19)
C47 O11 C28 113.09(19)
C18 C13 O2 112.9(2)
C27 C13 O2 122.8(2)
C27 C13 C18 124.2(2)
C23 C14 O1 112.1(2)
C24 C14 O1 122.9(2)
C24 C14 C23 125.0(2)
C25 C15 O4 118.9(2)
C30 C15 O4 119.9(2)
C30 C15 C25 121.2(2)
C37 C16 O8 124.2(3)
C39 C16 O8 114.4(2)
C39 C16 C37 121.4(2)
C27 C17 O5 122.4(2)
C35 C17 O5 117.3(2)
C35 C17 C27 120.3(3)
C20 C18 C13 106.7(2)
C31 C18 C13 121.4(2)
C31 C18 C20 131.9(2)
C33 C19 C23 103.8(2)
C34 C19 C23 135.8(2)
C34 C19 C33 120.4(2)
C29 C20 C18 104.1(2)
C37 C20 C18 135.9(2)
C37 C20 C29 120.0(2)
C24 C21 O3 121.9(2)
C41 C21 O3 117.4(2)
C41 C21 C24 120.7(3)
O12 C22 O3 117.6(2)
C23 C22 O3 114.3(2)
C23 C22 O12 128.1(3)
C19 C23 C14 107.1(2)
C22 C23 C14 120.6(2)
C22 C23 C19 132.4(2)
C21 C24 C14 113.9(2)
C40 C24 C14 127.1(2)
C40 C24 C21 119.1(3)
C15 C25 O6 122.6(2)
C33 C25 O6 120.9(2)
C33 C25 C15 116.5(2)
C0aa C26 C27 119.5(3)
C17 C27 C13 113.8(2)
C26 C27 C13 126.5(3)
C26 C27 C17 119.7(2)
C29 C28 O11 120.9(2)
C39 C28 O11 123.2(2)
C39 C28 C29 115.8(2)
C20 C29 O2 112.1(2)
C28 C29 O2 124.1(2)
C28 C29 C20 123.9(2)
C15 C30 O7 114.2(2)
C34 C30 O7 124.7(2)
C34 C30 C15 121.1(2)
O10 C31 O5 117.3(2)
C18 C31 O5 114.2(2)
C18 C31 O10 128.4(2)
C19 C33 O1 112.2(2)
C25 C33 O1 124.5(2)
C25 C33 C19 123.2(2)
C30 C34 C19 117.5(2)
C42 C35 C17 119.2(3)
C20 C37 C16 117.7(3)
C46 C38 C40 119.9(3)
C16 C39 O9 118.6(2)
C28 C39 O9 120.2(2)
C28 C39 C16 121.1(2)
C38 C40 C24 120.3(3)
C46 C41 C21 119.4(3)
C0aa C42 C35 121.2(3)
C41 C46 C38 120.7(3)
C42 C0aa C26 120.1(3)

loop_
_geom_bond_atom_site_label_1
_geom_bond_atom_site_label_2
_geom_bond_distance
O1 C14 1.369(3)
O1 C33 1.384(3)
O2 C13 1.364(3)
O2 C29 1.395(3)
O3 C21 1.380(3)
O3 C22 1.401(3)
O4 C15 1.379(3)
O4 C43 1.432(3)
O5 C17 1.377(3)
O5 C31 1.395(3)
O6 C25 1.372(3)
O6 C45 1.446(3)
O7 C30 1.363(3)
O7 C44 1.428(3)
O8 C16 1.368(3)
O8 C32 1.421(3)
O9 C36 1.447(3)
O9 C39 1.372(3)
O10 C31 1.196(3)
O11 C28 1.365(3)
O11 C47 1.438(4)
O12 C22 1.198(3)
C13 C18 1.349(4)
C13 C27 1.433(4)
C14 C23 1.363(4)
C14 C24 1.423(4)
C15 C25 1.386(4)
C15 C30 1.423(4)
C16 C37 1.387(4)
C16 C39 1.411(4)
C17 C27 1.403(4)
C17 C35 1.390(4)
C18 C20 1.451(4)
C18 C31 1.447(4)
C19 C23 1.446(4)
C19 C33 1.394(3)
C19 C34 1.397(4)
C20 C29 1.382(4)
C20 C37 1.402(4)
C21 C24 1.409(4)
C21 C41 1.384(4)
C22 C23 1.448(3)
C24 C40 1.399(4)
C25 C33 1.391(4)
C26 C27 1.408(4)
C26 C0aa 1.379(4)
C28 C29 1.392(4)
C28 C39 1.400(4)
C30 C34 1.393(4)
C35 C42 1.381(4)
C38 C40 1.377(4)
C38 C46 1.403(4)
C41 C46 1.383(4)
C42 C0aa 1.395(4)
